data_4314914
loop_
_publ_author_name
'Nicolas Clavier'
'Nina Hingant'
'Murielle Rivenet'
'Sa\"id Obbade'
'Nicolas Dacheux'
'Nicole Barr\'e'
'Francis Abraham'

_publ_section_title
;
 X-Ray Diffraction and \m-Raman Investigation of the
 Monoclinic-Orthorhombic Phase Transition in Th1-xUx(C2O4)2.2H2O Solid
 Solutions
;
_journal_name_full 'Inorganic Chemistry'
_journal_page_first 1921
_journal_page_last 1931
_journal_paper_doi 10.1021/ic902343r
_journal_volume 49
_journal_year 2010
_chemical_formula_sum 'C4 H4 O10 U'
_chemical_formula_weight 450.10
_chemical_name_systematic
; 
 ? 
;
_space_group_IT_number 15
_symmetry_cell_setting monoclinic
_symmetry_space_group_name_Hall '-C 2yc'
_symmetry_space_group_name_H-M 'C 1 2/c 1'
_atom_sites_solution_hydrogens geom
_atom_sites_solution_primary direct
_atom_sites_solution_secondary difmap
_audit_creation_method SHELXL-97
_audit_update_record
;
2009-11-26 # Formatted by publCIF
;
_cell_angle_alpha 90.00
_cell_angle_beta 90.082(4)
_cell_angle_gamma 90.00
_cell_formula_units_Z 4
_cell_length_a 10.4213(7)
_cell_length_b 8.4586(6)
_cell_length_c 9.5290(7)
_cell_measurement_temperature 296(2)
_cell_measurement_theta_max 43.69
_cell_measurement_theta_min 2.14
_cell_volume 839.98(10)
_computing_structure_refinement 'SHELXL-97 (Sheldrick, 1997)'
_computing_structure_solution 'SHELXS-97 (Sheldrick, 1990)'
_diffrn_ambient_temperature 296(2)
_diffrn_measured_fraction_theta_full 0.964
_diffrn_measured_fraction_theta_max 0.964
_diffrn_measurement_device_type 'BRUKER AXS Apex2 CCD-4K'
_diffrn_measurement_method 'phi-omega scan'
_diffrn_radiation_monochromator graphite
_diffrn_radiation_source 'fine-focus sealed tube'
_diffrn_radiation_type MoK\a
_diffrn_radiation_wavelength 0.71073
_diffrn_reflns_av_R_equivalents 0.0309
_diffrn_reflns_av_sigmaI/netI 0.0301
_diffrn_reflns_limit_h_max 19
_diffrn_reflns_limit_h_min -19
_diffrn_reflns_limit_k_max 15
_diffrn_reflns_limit_k_min -15
_diffrn_reflns_limit_l_max 18
_diffrn_reflns_limit_l_min -16
_diffrn_reflns_number 13323
_diffrn_reflns_theta_full 43.69
_diffrn_reflns_theta_max 43.69
_diffrn_reflns_theta_min 2.14
_exptl_absorpt_coefficient_mu 19.369
_exptl_absorpt_correction_type empirical
_exptl_crystal_colour greenish
_exptl_crystal_density_diffrn 3.559
_exptl_crystal_density_method 'not measured'
_exptl_crystal_F_000 800
_refine_diff_density_max 1.901
_refine_diff_density_min -2.710
_refine_diff_density_rms 0.223
_refine_ls_extinction_method none
_refine_ls_goodness_of_fit_ref 1.027
_refine_ls_hydrogen_treatment mixed
_refine_ls_matrix_type full
_refine_ls_number_parameters 78
_refine_ls_number_reflns 3129
_refine_ls_number_restraints 0
_refine_ls_restrained_S_all 1.027
_refine_ls_R_factor_all 0.0358
_refine_ls_R_factor_gt 0.0171
_refine_ls_shift/su_max 0.001
_refine_ls_shift/su_mean 0.000
_refine_ls_structure_factor_coef Fsqd
_refine_ls_weighting_details 'calc w=1/[\s^2^(Fo^2^)+(0.0032P)^2^+0.1889P] where P=(Fo^2^+2Fc^2^)/3'
_refine_ls_weighting_scheme calc
_refine_ls_wR_factor_gt 0.0280
_refine_ls_wR_factor_ref 0.0319
_reflns_number_gt 2297
_reflns_number_total 3129
_reflns_threshold_expression >2sigma(I)
_cod_data_source_file ic902343r_si_001_3.cif
_cod_data_source_block uco2h
_cod_depositor_comments
;
The following automatic conversions were performed:

'_symmetry_cell_setting' value 'Monoclinic' changed to 'monoclinic'
according to the built-in table from CIF Core dictionary named
'cif_core.dic' version 2.4.1 from 2010-06-29.

Automatic conversion script
Id: cif_fix_values 1646 2011-03-28 12:23:43Z adriana 
;
_cod_database_code 4314914

loop_
_symmetry_equiv_pos_as_xyz
'x, y, z'
'-x, y, -z+1/2'
'x+1/2, y+1/2, z'
'-x+1/2, y+1/2, -z+1/2'
'-x, -y, -z'
'x, -y, z-1/2'
'-x+1/2, -y+1/2, -z'
'x+1/2, -y+1/2, z-1/2'

loop_
_atom_site_label
_atom_site_type_symbol
_atom_site_fract_x
_atom_site_fract_y
_atom_site_fract_z
_atom_site_U_iso_or_equiv
_atom_site_adp_type
_atom_site_occupancy
_atom_site_symmetry_multiplicity
_atom_site_calc_flag
_atom_site_refinement_flags
_atom_site_disorder_assembly
_atom_site_disorder_group
U U 0.5000 0.252868(11) 0.2500 0.01100(2) Uani 1 2 d S . .
O1 O 0.7366(2) 0.2314(3) 0.2633(10) 0.0333(13) Uani 1 1 d . . .
O2 O 0.5928(2) 0.0145(2) 0.1519(2) 0.0216(4) Uani 1 1 d . . .
O3 O 0.4097(2) 0.1701(2) 0.01534(19) 0.0283(5) Uani 1 1 d . . .
O4 O 0.39969(19) 0.4860(2) 0.1444(2) 0.0195(4) Uani 1 1 d . . .
O5 O 0.6163(2) 0.3642(2) 0.0483(2) 0.0271(5) Uani 1 1 d . . .
C1 C 0.5623(3) 0.4637(2) 0.9720(3) 0.0161(5) Uani 1 1 d . . .
C2 C 0.5529(3) 0.9549(3) 0.0383(3) 0.0174(5) Uani 1 1 d . . .
H1 H 0.784(5) 0.158(6) 0.218(5) 0.076(14) Uiso 1 1 d . . .
H2 H 0.776(8) 0.260(7) 0.302(7) 0.09(3) Uiso 1 1 d . . .

loop_
_atom_site_aniso_label
_atom_site_aniso_U_11
_atom_site_aniso_U_22
_atom_site_aniso_U_33
_atom_site_aniso_U_23
_atom_site_aniso_U_13
_atom_site_aniso_U_12
U 0.01570(4) 0.00910(3) 0.00820(3) 0.000 -0.0017(2) 0.000
O1 0.0189(7) 0.0392(11) 0.042(3) -0.025(2) -0.0055(14) 0.0072(9)
O2 0.0241(11) 0.0219(8) 0.0187(9) -0.0087(6) -0.0070(9) 0.0053(8)
O3 0.0339(12) 0.0230(9) 0.0281(9) -0.0128(7) -0.0101(9) 0.0145(9)
O4 0.0240(11) 0.0183(7) 0.0162(9) 0.0042(6) 0.0083(9) 0.0041(8)
O5 0.0246(11) 0.0319(10) 0.0248(8) 0.0143(7) 0.0107(8) 0.0137(8)
C1 0.0190(13) 0.0128(8) 0.0167(10) 0.0032(6) 0.0049(10) 0.0025(8)
C2 0.0180(14) 0.0160(9) 0.0182(11) -0.0054(7) -0.0031(10) 0.0020(9)

loop_
_atom_type_symbol
_atom_type_description
_atom_type_scat_dispersion_real
_atom_type_scat_dispersion_imag
_atom_type_scat_source
C C 0.0033 0.0016 'International Tables Vol C Tables 4.2.6.8 and 6.1.1.4'
H H 0.0000 0.0000 'International Tables Vol C Tables 4.2.6.8 and 6.1.1.4'
O O 0.0106 0.0060 'International Tables Vol C Tables 4.2.6.8 and 6.1.1.4'
U U -9.6767 9.6646 'International Tables Vol C Tables 4.2.6.8 and 6.1.1.4'

loop_
_geom_angle_atom_site_label_1
_geom_angle_atom_site_label_2
_geom_angle_atom_site_label_3
_geom_angle
_geom_angle_site_symmetry_1
_geom_angle_site_symmetry_3
_geom_angle_publ_flag
O2 U O2 67.43(10) 2_655 . ?
O2 U O4 133.00(4) 2_655 2_655 ?
O2 U O4 131.17(5) . 2_655 ?
O2 U O4 131.17(5) 2_655 . ?
O2 U O4 133.00(4) . . ?
O4 U O4 72.65(9) 2_655 . ?
O2 U O5 79.64(7) 2_655 2_655 ?
O2 U O5 144.74(7) . 2_655 ?
O4 U O5 65.24(6) 2_655 2_655 ?
O4 U O5 78.59(7) . 2_655 ?
O2 U O5 144.74(7) 2_655 . ?
O2 U O5 79.64(7) . . ?
O4 U O5 78.59(7) 2_655 . ?
O4 U O5 65.24(6) . . ?
O5 U O5 135.00(10) 2_655 . ?
O2 U O1 63.96(11) 2_655 2_655 ?
O2 U O1 108.49(12) . 2_655 ?
O4 U O1 120.32(12) 2_655 2_655 ?
O4 U O1 67.24(11) . 2_655 ?
O5 U O1 64.9(2) 2_655 2_655 ?
O5 U O1 118.7(2) . 2_655 ?
O2 U O1 108.49(12) 2_655 . ?
O2 U O1 63.96(11) . . ?
O4 U O1 67.24(11) 2_655 . ?
O4 U O1 120.32(12) . . ?
O5 U O1 118.7(2) 2_655 . ?
O5 U O1 64.9(2) . . ?
O1 U O1 171.61(11) 2_655 . ?
O2 U O3 64.93(6) 2_655 2_655 ?
O2 U O3 87.85(7) . 2_655 ?
O4 U O3 72.58(6) 2_655 2_655 ?
O4 U O3 138.26(7) . 2_655 ?
O5 U O3 66.27(8) 2_655 2_655 ?
O5 U O3 127.92(7) . 2_655 ?
O1 U O3 113.3(2) 2_655 2_655 ?
O1 U O3 64.2(2) . 2_655 ?
O2 U O3 87.85(7) 2_655 . ?
O2 U O3 64.93(6) . . ?
O4 U O3 138.26(7) 2_655 . ?
O4 U O3 72.58(6) . . ?
O5 U O3 127.92(7) 2_655 . ?
O5 U O3 66.27(8) . . ?
O1 U O3 64.2(2) 2_655 . ?
O1 U O3 113.3(2) . . ?
O3 U O3 147.80(9) 2_655 . ?
U O1 H1 125(3) . . ?
U O1 H2 133(7) . . ?
H1 O1 H2 101(6) . . ?
C2 O2 U 122.07(18) 1_545 . ?
C2 O3 U 119.04(18) 5_665 . ?
C1 O4 U 120.13(17) 5_666 . ?
C1 O5 U 119.45(19) 1_554 . ?
O5 C1 O4 127.1(3) 1_556 5_666 ?
O5 C1 C1 116.7(3) 1_556 5_667 ?
O4 C1 C1 116.2(3) 5_666 5_667 ?
O3 C2 O2 126.2(3) 5_665 1_565 ?
O3 C2 C2 117.2(3) 5_665 5_675 ?
O2 C2 C2 116.5(3) 1_565 5_675 ?

loop_
_geom_bond_atom_site_label_1
_geom_bond_atom_site_label_2
_geom_bond_distance
_geom_bond_site_symmetry_2
_geom_bond_publ_flag
U O2 2.4244(18) 2_655 ?
U O2 2.4244(18) . ?
U O4 2.4479(18) 2_655 ?
U O4 2.4479(18) . ?
U O5 2.4607(19) 2_655 ?
U O5 2.4607(19) . ?
U O1 2.476(2) 2_655 ?
U O1 2.476(2) . ?
U O3 2.5237(18) 2_655 ?
U O3 2.5237(18) . ?
O1 H1 0.90(5) . ?
O1 H2 0.61(7) . ?
O2 C2 1.264(3) 1_545 ?
O3 C2 1.238(3) 5_665 ?
O4 C1 1.253(3) 5_666 ?
O5 C1 1.246(3) 1_554 ?
C1 O5 1.246(3) 1_556 ?
C1 O4 1.253(3) 5_666 ?
C1 C1 1.533(6) 5_667 ?
C2 O3 1.238(3) 5_665 ?
C2 O2 1.264(3) 1_565 ?
C2 C2 1.526(5) 5_675 ?
